data_2103382
loop_
_publ_author_name
'Marsh, Richard E.'

_publ_section_title
;
 The space groups of point group <i>C</i>~3~: some corrections, some
 comments
;
_journal_issue 5
_journal_name_full 'Acta Crystallographica Section B'
_journal_page_first 893
_journal_page_last 899
_journal_paper_doi 10.1107/S0108768102011758
_journal_volume 58
_journal_year 2002
_chemical_formula_moiety 'C32 H42 N2 P2 Si2'
_chemical_formula_sum 'C32 H42 N2 P2 Si2'
_symmetry_cell_setting hexagonal
_symmetry_space_group_name_H-M 'P 64'
_cell_angle_alpha 90.00
_cell_angle_beta 90.00
_cell_angle_gamma 120.00
_cell_formula_units_Z 3
_cell_length_a 15.914
_cell_length_b 15.914
_cell_length_c 11.658
_cell_volume 2556.898
_cod_data_source_file bk0117.cif
_cod_data_source_block ZARSEQ
_cod_depositor_comments
;
 Adding the _cell_formula_units_Z and _chemical_formula_moiety data items
 after consulting the original publication.

 Antanas Vaitkus,
 2017-08-03
;
_cod_database_code 2103382

loop_
_atom_site_label
_atom_site_fract_x
_atom_site_fract_y
_atom_site_fract_z
P 0.06948 0.40943 0.92260
Si 0.1544 0.4061 0.6932
N 0.1394 0.4440 0.8198
C1 -0.0226 0.4442 0.9180
C3 0.1348 0.4638 1.0540
C4 0.2352 0.5208 1.0524
C5 0.2850 0.5646 1.1521
C6 0.2368 0.5530 1.2530
C7 0.1367 0.4955 1.2562
C8 0.0856 0.4509 1.1567
C9 0.0050 0.2805 0.9524
C10 -0.0928 0.2216 0.9461
C11 -0.1355 0.1226 0.9676
C12 -0.0828 0.0826 0.9984
C13 0.0138 0.1400 1.0078
C14 0.0571 0.2384 0.9858
C27 0.2730 0.4051 0.7139
C28? 0.2664 0.3994 0.6762
C29 0.0772 0.2732 0.6678
C30? 0.0457 0.2932 0.6481
C31 0.1808 0.4874 0.5750
C32? 0.1621 0.4976 0.5896
